data_7042797
loop_
_publ_author_name
'Hitzel, Sandra'
'F\"arber, Christian'
'Bruhn, Clemens'
'Siemeling, Ulrich'

_publ_section_title
;
 Phosphido complexes derived from 1,1&#x2019;-ferrocenediyl-bridged
 secondary diphosphines
;
_journal_name_full 'Dalton Trans.'
_journal_paper_doi 10.1039/C7DT00941K
_journal_year 2017
_chemical_formula_sum 'C34 H50 Fe Li2 N4 P2'
_chemical_formula_weight 646.45
_chemical_name_systematic
; 
 ? 
;
_space_group_IT_number 2
_symmetry_cell_setting triclinic
_symmetry_Int_Tables_number 2
_symmetry_space_group_name_Hall '-P 1'
_symmetry_space_group_name_H-M 'P -1'
_atom_sites_solution_hydrogens geom
_atom_sites_solution_primary direct
_atom_sites_solution_secondary difmap
_audit_creation_method SHELXL-97
_audit_update_record
;
2017-03-06 deposited with the CCDC.
2017-04-25 downloaded from the CCDC.
;
_cell_angle_alpha 101.557(5)
_cell_angle_beta 91.535(6)
_cell_angle_gamma 111.792(5)
_cell_formula_units_Z 2
_cell_length_a 10.8879(8)
_cell_length_b 12.9242(8)
_cell_length_c 14.9695(10)
_cell_measurement_reflns_used 14521
_cell_measurement_temperature 173(2)
_cell_measurement_theta_max 26.02
_cell_measurement_theta_min 1.40
_cell_volume 1904.4(2)
_computing_structure_refinement 'SHELXL-97 (Sheldrick, 1997)'
_computing_structure_solution 'SHELXS-97 (Sheldrick, 1990)'
_diffrn_ambient_temperature 173(2)
_diffrn_detector 'image plate (34 cm diameter)'
_diffrn_detector_area_resol_mean 6.67
_diffrn_detector_type STOE
_diffrn_measured_fraction_theta_full 0.995
_diffrn_measured_fraction_theta_max 0.995
_diffrn_measurement_details ' 203 frames, detector distance = 133 mm'
_diffrn_measurement_device '2-circle goniometer'
_diffrn_measurement_device_type 'STOE IPDS 2'
_diffrn_measurement_method 'rotation method'
_diffrn_radiation_collimation '1.2, 0.6 mm diameter, multiple pinhole'
_diffrn_radiation_monochromator 'plane graphite'
_diffrn_radiation_polarisn_norm 270
_diffrn_radiation_type 'Mo K\a'
_diffrn_radiation_wavelength 0.71073
_diffrn_reflns_av_R_equivalents 0.0786
_diffrn_reflns_av_sigmaI/netI 0.0638
_diffrn_reflns_limit_h_max 12
_diffrn_reflns_limit_h_min -12
_diffrn_reflns_limit_k_max 15
_diffrn_reflns_limit_k_min -15
_diffrn_reflns_limit_l_max 17
_diffrn_reflns_limit_l_min -17
_diffrn_reflns_number 13776
_diffrn_reflns_theta_full 25.00
_diffrn_reflns_theta_max 25.00
_diffrn_reflns_theta_min 1.40
_diffrn_source 'Genix Mo HF'
_diffrn_source_current 1.000
_diffrn_source_power 0.050
_diffrn_source_voltage 50
_diffrn_standards_decay_% 0
_exptl_absorpt_coefficient_mu 0.506
_exptl_absorpt_correction_T_max 0.9654
_exptl_absorpt_correction_T_min 0.9107
_exptl_absorpt_correction_type integration
_exptl_absorpt_process_details 'X-red ver. 1.58 (Stoe & Cie. 2012)'
_exptl_crystal_colour orange
_exptl_crystal_density_diffrn 1.127
_exptl_crystal_density_method 'not measured'
_exptl_crystal_description block
_exptl_crystal_F_000 688
_exptl_crystal_size_max 0.18
_exptl_crystal_size_mid 0.15
_exptl_crystal_size_min 0.13
_platon_squeeze_details
;
;
_refine_diff_density_max 0.701
_refine_diff_density_min -0.920
_refine_diff_density_rms 0.076
_refine_ls_extinction_coef 0.0064(18)
_refine_ls_extinction_expression Fc^*^=kFc[1+0.001xFc^2^\l^3^/sin(2\q)]^-1/4^
_refine_ls_extinction_method SHELXL
_refine_ls_goodness_of_fit_ref 1.095
_refine_ls_hydrogen_treatment constr
_refine_ls_matrix_type full
_refine_ls_number_parameters 397
_refine_ls_number_reflns 6666
_refine_ls_number_restraints 0
_refine_ls_restrained_S_all 1.095
_refine_ls_R_factor_all 0.0776
_refine_ls_R_factor_gt 0.0635
_refine_ls_shift/su_max 0.001
_refine_ls_shift/su_mean 0.000
_refine_ls_structure_factor_coef Fsqd
_refine_ls_weighting_details 'calc w=1/[\s^2^(Fo^2^)+(0.1143P)^2^+0.0000P] where P=(Fo^2^+2Fc^2^)/3'
_refine_ls_weighting_scheme calc
_refine_ls_wR_factor_gt 0.1713
_refine_ls_wR_factor_ref 0.1870
_reflns_number_gt 5026
_reflns_number_total 6666
_reflns_threshold_expression >2sigma(I)
_cod_data_source_file c7dt00941k2.cif
_cod_data_source_block i2112-sr
_cod_database_code 7042797

loop_
_symmetry_equiv_pos_as_xyz
'x, y, z'
'-x, -y, -z'

loop_
_atom_site_label
_atom_site_type_symbol
_atom_site_fract_x
_atom_site_fract_y
_atom_site_fract_z
_atom_site_U_iso_or_equiv
_atom_site_adp_type
_atom_site_occupancy
_atom_site_symmetry_multiplicity
_atom_site_calc_flag
_atom_site_refinement_flags
C1 C 0.3439(3) 0.5656(3) 0.7158(2) 0.0459(7) Uani 1 1 d .
C2 C 0.2637(4) 0.4515(3) 0.7205(2) 0.0544(9) Uani 1 1 d .
H2A H 0.1724 0.4118 0.6973 0.065 Uiso 1 1 calc R
C3 C 0.3420(4) 0.4069(3) 0.7651(3) 0.0592(10) Uani 1 1 d .
H3A H 0.3120 0.3329 0.7778 0.071 Uiso 1 1 calc R
C4 C 0.4721(4) 0.4906(4) 0.7875(3) 0.0614(10) Uani 1 1 d .
H4A H 0.5453 0.4824 0.8170 0.074 Uiso 1 1 calc R
C5 C 0.4746(4) 0.5881(3) 0.7588(2) 0.0540(9) Uani 1 1 d .
H5A H 0.5500 0.6577 0.7664 0.065 Uiso 1 1 calc R
C6 C 0.2570(3) 0.6548(3) 0.9244(2) 0.0440(7) Uani 1 1 d .
C7 C 0.1911(4) 0.5385(3) 0.9314(2) 0.0467(8) Uani 1 1 d .
H7A H 0.0996 0.4928 0.9125 0.056 Uiso 1 1 calc R
C8 C 0.2833(4) 0.5023(3) 0.9709(2) 0.0545(9) Uani 1 1 d .
H8A H 0.2641 0.4292 0.9839 0.065 Uiso 1 1 calc R
C9 C 0.4094(4) 0.5943(3) 0.9874(2) 0.0570(9) Uani 1 1 d .
H9A H 0.4900 0.5943 1.0133 0.068 Uiso 1 1 calc R
C10 C 0.3923(4) 0.6868(3) 0.9580(2) 0.0521(8) Uani 1 1 d .
H10A H 0.4612 0.7592 0.9605 0.063 Uiso 1 1 calc R
C11 C 0.3761(3) 0.6887(3) 0.5735(2) 0.0469(8) Uani 1 1 d .
C12 C 0.4638(3) 0.6400(3) 0.5392(2) 0.0482(8) Uani 1 1 d .
H12A H 0.4757 0.5832 0.5660 0.058 Uiso 1 1 calc R
C13 C 0.5346(4) 0.6712(3) 0.4670(2) 0.0568(9) Uani 1 1 d .
H13A H 0.5943 0.6362 0.4455 0.068 Uiso 1 1 calc R
C14 C 0.5193(4) 0.7531(3) 0.4257(2) 0.0601(10) Uani 1 1 d .
H14A H 0.5681 0.7750 0.3763 0.072 Uiso 1 1 calc R
C15 C 0.4307(4) 0.8024(3) 0.4583(3) 0.0638(10) Uani 1 1 d .
H15A H 0.4189 0.8589 0.4311 0.077 Uiso 1 1 calc R
C16 C 0.3604(4) 0.7704(3) 0.5292(2) 0.0546(9) Uani 1 1 d .
H16A H 0.2991 0.8042 0.5493 0.066 Uiso 1 1 calc R
C17 C 0.0885(3) 0.7744(3) 0.9695(2) 0.0423(7) Uani 1 1 d .
C18 C 0.0818(3) 0.7399(3) 1.0527(2) 0.0464(8) Uani 1 1 d .
H18A H 0.1328 0.6978 1.0654 0.056 Uiso 1 1 calc R
C19 C 0.0026(4) 0.7659(3) 1.1164(3) 0.0571(9) Uani 1 1 d .
H19A H 0.0008 0.7419 1.1725 0.068 Uiso 1 1 calc R
C20 C -0.0743(4) 0.8263(3) 1.1006(3) 0.0592(9) Uani 1 1 d .
H20A H -0.1286 0.8438 1.1450 0.071 Uiso 1 1 calc R
C21 C -0.0700(4) 0.8604(3) 1.0187(3) 0.0573(9) Uani 1 1 d .
H21A H -0.1225 0.9015 1.0060 0.069 Uiso 1 1 calc R
C22 C 0.0100(4) 0.8352(3) 0.9553(2) 0.0533(9) Uani 1 1 d .
H22A H 0.0119 0.8602 0.8997 0.064 Uiso 1 1 calc R
C23 C 0.6208(4) 1.0679(3) 0.8147(3) 0.0717(12) Uani 1 1 d .
H23A H 0.7058 1.1095 0.7922 0.086 Uiso 1 1 calc R
H23B H 0.6265 1.1027 0.8807 0.086 Uiso 1 1 calc R
C24 C 0.5097(4) 1.0812(4) 0.7638(3) 0.0722(12) Uani 1 1 d .
H24A H 0.5229 1.1631 0.7773 0.087 Uiso 1 1 calc R
H24B H 0.5121 1.0566 0.6970 0.087 Uiso 1 1 calc R
C25 C 0.6392(4) 0.9048(4) 0.7152(3) 0.0700(11) Uani 1 1 d .
H25A H 0.7311 0.9533 0.7095 0.084 Uiso 1 1 calc R
H25B H 0.5794 0.9069 0.6661 0.084 Uiso 1 1 calc R
H25C H 0.6320 0.8260 0.7102 0.084 Uiso 1 1 calc R
C26 C 0.6897(4) 0.9379(4) 0.8755(3) 0.0742(12) Uani 1 1 d .
H26A H 0.6706 0.9707 0.9359 0.089 Uiso 1 1 calc R
H26B H 0.7828 0.9799 0.8675 0.089 Uiso 1 1 calc R
H26C H 0.6741 0.8573 0.8712 0.089 Uiso 1 1 calc R
C27 C 0.2753(5) 1.0136(4) 0.7233(3) 0.0783(13) Uani 1 1 d .
H27A H 0.2844 0.9774 0.6611 0.094 Uiso 1 1 calc R
H27B H 0.2838 1.0922 0.7253 0.094 Uiso 1 1 calc R
H27C H 0.1878 0.9703 0.7404 0.094 Uiso 1 1 calc R
C28 C 0.3596(4) 1.0642(4) 0.8807(3) 0.0661(11) Uani 1 1 d .
H28A H 0.3772 1.1454 0.8865 0.079 Uiso 1 1 calc R
H28B H 0.4208 1.0561 0.9255 0.079 Uiso 1 1 calc R
H28C H 0.2676 1.0239 0.8920 0.079 Uiso 1 1 calc R
C29 C -0.2243(4) 0.4953(3) 0.6649(3) 0.0631(10) Uani 1 1 d .
H29A H -0.2190 0.4525 0.6033 0.076 Uiso 1 1 calc R
H29B H -0.3134 0.4556 0.6831 0.076 Uiso 1 1 calc R
C30 C -0.2086(4) 0.6115(4) 0.6599(3) 0.0730(12) Uani 1 1 d .
H30A H -0.2232 0.6517 0.7198 0.088 Uiso 1 1 calc R
H30B H -0.2773 0.6073 0.6130 0.088 Uiso 1 1 calc R
C31 C -0.1098(5) 0.3830(4) 0.7094(3) 0.0718(11) Uani 1 1 d .
H31A H -0.0797 0.3711 0.6485 0.086 Uiso 1 1 calc R
H31B H -0.1968 0.3226 0.7098 0.086 Uiso 1 1 calc R
H31C H -0.0453 0.3808 0.7552 0.086 Uiso 1 1 calc R
C32 C -0.1594(4) 0.5135(4) 0.8243(3) 0.0630(10) Uani 1 1 d .
H32A H -0.2406 0.4490 0.8290 0.076 Uiso 1 1 calc R
H32B H -0.1759 0.5843 0.8376 0.076 Uiso 1 1 calc R
H32C H -0.0876 0.5197 0.8685 0.076 Uiso 1 1 calc R
C33 C -0.0589(6) 0.6429(6) 0.5420(3) 0.1012(18) Uani 1 1 d .
H33A H -0.1330 0.6423 0.5030 0.121 Uiso 1 1 calc R
H33B H -0.0582 0.5658 0.5308 0.121 Uiso 1 1 calc R
H33C H 0.0252 0.6960 0.5274 0.121 Uiso 1 1 calc R
C34 C -0.0674(6) 0.7963(4) 0.6528(4) 0.0957(17) Uani 1 1 d .
H34A H -0.0842 0.8202 0.7161 0.115 Uiso 1 1 calc R
H34B H -0.1347 0.8005 0.6104 0.115 Uiso 1 1 calc R
H34C H 0.0212 0.8471 0.6429 0.115 Uiso 1 1 calc R
Li1 Li 0.3854(6) 0.8541(5) 0.7956(4) 0.0522(13) Uani 1 1 d .
Li2 Li 0.0531(6) 0.6376(5) 0.7217(4) 0.0510(13) Uani 1 1 d .
N1 N 0.6024(3) 0.9468(3) 0.8036(2) 0.0563(8) Uani 1 1 d .
N2 N 0.3796(3) 1.0149(3) 0.7879(2) 0.0533(7) Uani 1 1 d .
N3 N -0.1210(3) 0.4947(3) 0.7315(2) 0.0535(7) Uani 1 1 d .
N4 N -0.0744(3) 0.6789(3) 0.6363(2) 0.0584(8) Uani 1 1 d .
P1 P 0.28801(9) 0.66530(8) 0.67332(6) 0.0462(3) Uani 1 1 d .
P2 P 0.18761(9) 0.74539(7) 0.87965(6) 0.0449(2) Uani 1 1 d .
Fe1 Fe 0.34068(5) 0.54842(4) 0.85083(3) 0.0438(2) Uani 1 1 d .

loop_
_atom_site_aniso_label
_atom_site_aniso_U_11
_atom_site_aniso_U_22
_atom_site_aniso_U_33
_atom_site_aniso_U_23
_atom_site_aniso_U_13
_atom_site_aniso_U_12
C1 0.0474(19) 0.0543(19) 0.0391(17) 0.0157(14) 0.0045(14) 0.0204(15)
C2 0.062(2) 0.056(2) 0.0471(19) 0.0172(16) 0.0096(16) 0.0218(18)
C3 0.083(3) 0.059(2) 0.053(2) 0.0229(17) 0.0193(19) 0.040(2)
C4 0.065(2) 0.087(3) 0.056(2) 0.035(2) 0.0127(18) 0.046(2)
C5 0.048(2) 0.069(2) 0.052(2) 0.0224(17) 0.0030(16) 0.0257(17)
C6 0.0442(18) 0.0516(18) 0.0360(16) 0.0126(14) -0.0004(13) 0.0173(15)
C7 0.0516(19) 0.0505(18) 0.0409(17) 0.0165(14) 0.0041(14) 0.0197(15)
C8 0.070(2) 0.060(2) 0.0452(19) 0.0247(16) 0.0046(17) 0.0320(19)
C9 0.061(2) 0.067(2) 0.049(2) 0.0181(17) -0.0078(16) 0.0291(19)
C10 0.052(2) 0.057(2) 0.0470(19) 0.0162(16) -0.0006(15) 0.0186(16)
C11 0.0454(18) 0.0488(18) 0.0392(17) 0.0120(14) -0.0072(14) 0.0097(15)
C12 0.0481(19) 0.058(2) 0.0400(17) 0.0165(15) -0.0015(14) 0.0192(16)
C13 0.051(2) 0.071(2) 0.0452(19) 0.0155(17) 0.0005(16) 0.0192(18)
C14 0.058(2) 0.072(2) 0.0430(19) 0.0232(18) 0.0078(16) 0.0122(19)
C15 0.076(3) 0.062(2) 0.051(2) 0.0274(18) -0.0009(19) 0.017(2)
C16 0.062(2) 0.059(2) 0.0447(19) 0.0171(16) -0.0020(16) 0.0233(18)
C17 0.0393(17) 0.0428(17) 0.0403(16) 0.0112(13) -0.0019(13) 0.0102(14)
C18 0.0467(18) 0.0465(18) 0.0461(18) 0.0148(14) 0.0005(14) 0.0163(15)
C19 0.066(2) 0.060(2) 0.050(2) 0.0244(17) 0.0084(18) 0.0233(18)
C20 0.063(2) 0.062(2) 0.059(2) 0.0179(18) 0.0113(18) 0.0293(19)
C21 0.056(2) 0.060(2) 0.063(2) 0.0185(18) 0.0027(18) 0.0292(18)
C22 0.060(2) 0.060(2) 0.0489(19) 0.0216(16) -0.0012(16) 0.0287(18)
C23 0.051(2) 0.062(2) 0.088(3) 0.029(2) -0.003(2) 0.0010(18)
C24 0.073(3) 0.066(3) 0.084(3) 0.039(2) 0.015(2) 0.023(2)
C25 0.059(2) 0.081(3) 0.058(2) 0.022(2) 0.0006(19) 0.011(2)
C26 0.062(3) 0.091(3) 0.061(2) 0.030(2) -0.0125(19) 0.014(2)
C27 0.080(3) 0.091(3) 0.066(3) 0.016(2) -0.016(2) 0.036(3)
C28 0.074(3) 0.065(2) 0.056(2) 0.0121(18) -0.0008(19) 0.024(2)
C29 0.053(2) 0.074(3) 0.059(2) 0.0272(19) -0.0116(18) 0.0158(19)
C30 0.053(2) 0.085(3) 0.082(3) 0.033(2) -0.009(2) 0.021(2)
C31 0.071(3) 0.074(3) 0.072(3) 0.018(2) -0.006(2) 0.030(2)
C32 0.049(2) 0.081(3) 0.056(2) 0.0248(19) -0.0020(17) 0.0173(19)
C33 0.113(4) 0.160(5) 0.060(3) 0.037(3) 0.005(3) 0.080(4)
C34 0.112(4) 0.088(3) 0.088(4) 0.028(3) -0.019(3) 0.038(3)
Li1 0.051(3) 0.057(3) 0.046(3) 0.011(3) 0.002(2) 0.018(3)
Li2 0.042(3) 0.063(3) 0.045(3) 0.020(3) -0.003(2) 0.013(3)
N1 0.0507(18) 0.0611(18) 0.0504(17) 0.0198(14) -0.0058(14) 0.0109(14)
N2 0.0520(17) 0.0558(17) 0.0512(17) 0.0197(14) 0.0010(13) 0.0161(14)
N3 0.0459(16) 0.0648(18) 0.0496(16) 0.0228(14) -0.0064(13) 0.0169(14)
N4 0.0570(19) 0.0661(19) 0.0541(18) 0.0250(15) -0.0070(14) 0.0209(15)
P1 0.0469(5) 0.0553(5) 0.0395(5) 0.0178(4) 0.0013(4) 0.0196(4)
P2 0.0480(5) 0.0486(5) 0.0416(5) 0.0181(4) 0.0026(4) 0.0187(4)
Fe1 0.0447(3) 0.0503(3) 0.0406(3) 0.0175(2) 0.0010(2) 0.0194(2)

loop_
_atom_type_symbol
_atom_type_description
_atom_type_scat_dispersion_real
_atom_type_scat_dispersion_imag
_atom_type_scat_source
C C 0.0033 0.0016 'International Tables Vol C Tables 4.2.6.8 and 6.1.1.4'
H H 0.0000 0.0000 'International Tables Vol C Tables 4.2.6.8 and 6.1.1.4'
Li Li -0.0003 0.0001 'International Tables Vol C Tables 4.2.6.8 and 6.1.1.4'
N N 0.0061 0.0033 'International Tables Vol C Tables 4.2.6.8 and 6.1.1.4'
P P 0.1023 0.0942 'International Tables Vol C Tables 4.2.6.8 and 6.1.1.4'
Fe Fe 0.3463 0.8444 'International Tables Vol C Tables 4.2.6.8 and 6.1.1.4'

loop_
_geom_angle_atom_site_label_1
_geom_angle_atom_site_label_2
_geom_angle_atom_site_label_3
_geom_angle
C2 C1 C5 105.6(3)
C2 C1 P1 126.5(3)
C5 C1 P1 127.7(3)
C2 C1 Fe1 69.10(19)
C5 C1 Fe1 67.66(19)
P1 C1 Fe1 123.70(18)
C3 C2 C1 108.9(3)
C3 C2 Fe1 68.2(2)
C1 C2 Fe1 70.6(2)
C3 C2 H2A 125.6
C1 C2 H2A 125.6
Fe1 C2 H2A 127.2
C4 C3 C2 108.5(3)
C4 C3 Fe1 69.8(2)
C2 C3 Fe1 71.2(2)
C4 C3 H3A 125.7
C2 C3 H3A 125.7
Fe1 C3 H3A 124.9
C5 C4 C3 107.9(3)
C5 C4 Fe1 70.1(2)
C3 C4 Fe1 69.5(2)
C5 C4 H4A 126.0
C3 C4 H4A 126.0
Fe1 C4 H4A 126.0
C4 C5 C1 109.1(3)
C4 C5 Fe1 69.4(2)
C1 C5 Fe1 71.1(2)
C4 C5 H5A 125.5
C1 C5 H5A 125.5
Fe1 C5 H5A 125.6
C10 C6 C7 105.6(3)
C10 C6 P2 125.7(3)
C7 C6 P2 128.7(2)
C10 C6 Fe1 68.3(2)
C7 C6 Fe1 68.0(2)
P2 C6 Fe1 126.85(17)
C8 C7 C6 109.5(3)
C8 C7 Fe1 70.2(2)
C6 C7 Fe1 71.2(2)
C8 C7 H7A 125.2
C6 C7 H7A 125.2
Fe1 C7 H7A 125.0
C7 C8 C9 107.9(3)
C7 C8 Fe1 69.22(19)
C9 C8 Fe1 69.8(2)
C7 C8 H8A 126.1
C9 C8 H8A 126.1
Fe1 C8 H8A 126.5
C8 C9 C10 107.1(3)
C8 C9 Fe1 69.7(2)
C10 C9 Fe1 69.1(2)
C8 C9 H9A 126.5
C10 C9 H9A 126.5
Fe1 C9 H9A 126.3
C6 C10 C9 109.9(3)
C6 C10 Fe1 71.3(2)
C9 C10 Fe1 70.1(2)
C6 C10 H10A 125.0
C9 C10 H10A 125.0
Fe1 C10 H10A 125.2
C12 C11 C16 116.1(3)
C12 C11 P1 126.8(3)
C16 C11 P1 116.9(3)
C13 C12 C11 122.1(3)
C13 C12 H12A 118.9
C11 C12 H12A 118.9
C12 C13 C14 120.6(4)
C12 C13 H13A 119.7
C14 C13 H13A 119.7
C13 C14 C15 118.3(3)
C13 C14 H14A 120.8
C15 C14 H14A 120.8
C16 C15 C14 120.6(4)
C16 C15 H15A 119.7
C14 C15 H15A 119.7
C15 C16 C11 122.1(4)
C15 C16 H16A 118.9
C11 C16 H16A 118.9
C22 C17 C18 116.1(3)
C22 C17 P2 118.1(2)
C18 C17 P2 125.8(3)
C19 C18 C17 121.2(3)
C19 C18 H18A 119.4
C17 C18 H18A 119.4
C18 C19 C20 121.5(3)
C18 C19 H19A 119.3
C20 C19 H19A 119.3
C21 C20 C19 118.3(4)
C21 C20 H20A 120.9
C19 C20 H20A 120.9
C22 C21 C20 120.2(3)
C22 C21 H21A 119.9
C20 C21 H21A 119.9
C21 C22 C17 122.7(3)
C21 C22 H22A 118.7
C17 C22 H22A 118.7
N1 C23 C24 112.2(3)
N1 C23 H23A 109.2
C24 C23 H23A 109.2
N1 C23 H23B 109.2
C24 C23 H23B 109.2
H23A C23 H23B 107.9
N2 C24 C23 112.6(3)
N2 C24 H24A 109.1
C23 C24 H24A 109.1
N2 C24 H24B 109.1
C23 C24 H24B 109.1
H24A C24 H24B 107.8
N1 C25 H25A 109.5
N1 C25 H25B 109.5
H25A C25 H25B 109.5
N1 C25 H25C 109.5
H25A C25 H25C 109.5
H25B C25 H25C 109.5
N1 C26 H26A 109.5
N1 C26 H26B 109.5
H26A C26 H26B 109.5
N1 C26 H26C 109.5
H26A C26 H26C 109.5
H26B C26 H26C 109.5
N2 C27 H27A 109.5
N2 C27 H27B 109.5
H27A C27 H27B 109.5
N2 C27 H27C 109.5
H27A C27 H27C 109.5
H27B C27 H27C 109.5
N2 C28 H28A 109.5
N2 C28 H28B 109.5
H28A C28 H28B 109.5
N2 C28 H28C 109.5
H28A C28 H28C 109.5
H28B C28 H28C 109.5
C30 C29 N3 112.2(3)
C30 C29 H29A 109.2
N3 C29 H29A 109.2
C30 C29 H29B 109.2
N3 C29 H29B 109.2
H29A C29 H29B 107.9
C29 C30 N4 112.6(4)
C29 C30 H30A 109.1
N4 C30 H30A 109.1
C29 C30 H30B 109.1
N4 C30 H30B 109.1
H30A C30 H30B 107.8
N3 C31 H31A 109.5
N3 C31 H31B 109.5
H31A C31 H31B 109.5
N3 C31 H31C 109.5
H31A C31 H31C 109.5
H31B C31 H31C 109.5
N3 C32 H32A 109.5
N3 C32 H32B 109.5
H32A C32 H32B 109.5
N3 C32 H32C 109.5
H32A C32 H32C 109.5
H32B C32 H32C 109.5
N4 C33 H33A 109.5
N4 C33 H33B 109.5
H33A C33 H33B 109.5
N4 C33 H33C 109.5
H33A C33 H33C 109.5
H33B C33 H33C 109.5
N4 C34 H34A 109.5
N4 C34 H34B 109.5
H34A C34 H34B 109.5
N4 C34 H34C 109.5
H34A C34 H34C 109.5
H34B C34 H34C 109.5
N2 Li1 N1 83.7(2)
N2 Li1 P1 127.5(3)
N1 Li1 P1 115.3(3)
N2 Li1 P2 109.6(3)
N1 Li1 P2 146.1(3)
P1 Li1 P2 81.99(17)
N3 Li2 N4 85.8(2)
N3 Li2 P2 112.1(2)
N4 Li2 P2 131.3(3)
N3 Li2 P1 135.4(3)
N4 Li2 P1 117.1(3)
P2 Li2 P1 82.16(16)
C25 N1 C26 108.2(3)
C25 N1 C23 110.3(3)
C26 N1 C23 108.8(3)
C25 N1 Li1 105.4(3)
C26 N1 Li1 119.4(3)
C23 N1 Li1 104.6(3)
C24 N2 C27 109.5(3)
C24 N2 C28 111.3(3)
C27 N2 C28 108.3(3)
C24 N2 Li1 105.6(3)
C27 N2 Li1 117.1(3)
C28 N2 Li1 104.8(3)
C32 N3 C31 108.7(3)
C32 N3 C29 109.8(3)
C31 N3 C29 109.2(3)
C32 N3 Li2 109.0(3)
C31 N3 Li2 115.7(3)
C29 N3 Li2 104.5(3)
C33 N4 C34 108.6(4)
C33 N4 C30 112.3(4)
C34 N4 C30 104.7(4)
C33 N4 Li2 109.7(3)
C34 N4 Li2 119.4(3)
C30 N4 Li2 101.9(3)
C11 P1 C1 103.68(16)
C11 P1 Li1 106.85(18)
C1 P1 Li1 105.63(17)
C11 P1 Li2 138.19(16)
C1 P1 Li2 108.67(17)
Li1 P1 Li2 89.32(19)
C17 P2 C6 101.67(15)
C17 P2 Li2 114.49(17)
C6 P2 Li2 109.83(17)
C17 P2 Li1 140.02(17)
C6 P2 Li1 99.86(18)
Li2 P2 Li1 88.78(18)
C3 Fe1 C4 40.78(17)
C3 Fe1 C5 68.28(16)
C4 Fe1 C5 40.48(15)
C3 Fe1 C7 120.62(16)
C4 Fe1 C7 153.92(15)
C5 Fe1 C7 165.05(13)
C3 Fe1 C10 160.97(16)
C4 Fe1 C10 124.22(17)
C5 Fe1 C10 107.77(16)
C7 Fe1 C10 67.86(14)
C3 Fe1 C8 106.34(15)
C4 Fe1 C8 117.91(15)
C5 Fe1 C8 152.72(15)
C7 Fe1 C8 40.59(13)
C10 Fe1 C8 68.14(15)
C3 Fe1 C9 123.26(15)
C4 Fe1 C9 104.81(16)
C5 Fe1 C9 118.49(16)
C7 Fe1 C9 68.29(15)
C10 Fe1 C9 40.83(14)
C8 Fe1 C9 40.55(15)
C3 Fe1 C2 40.53(15)
C4 Fe1 C2 68.25(16)
C5 Fe1 C2 68.07(15)
C7 Fe1 C2 109.99(15)
C10 Fe1 C2 157.06(14)
C8 Fe1 C2 126.17(15)
C9 Fe1 C2 161.55(15)
C3 Fe1 C1 68.61(14)
C4 Fe1 C1 68.94(14)
C5 Fe1 C1 41.23(13)
C7 Fe1 C1 127.70(13)
C10 Fe1 C1 121.56(14)
C8 Fe1 C1 163.92(15)
C9 Fe1 C1 155.02(15)
C2 Fe1 C1 40.34(13)
C3 Fe1 C6 156.48(16)
C4 Fe1 C6 162.26(16)
C5 Fe1 C6 126.76(14)
C7 Fe1 C6 40.76(13)
C10 Fe1 C6 40.41(13)
C8 Fe1 C6 68.67(13)
C9 Fe1 C6 68.78(14)
C2 Fe1 C6 122.78(14)
C1 Fe1 C6 109.49(13)

loop_
_geom_bond_atom_site_label_1
_geom_bond_atom_site_label_2
_geom_bond_distance
C1 C2 1.426(5)
C1 C5 1.447(5)
C1 P1 1.824(3)
C1 Fe1 2.077(3)
C2 C3 1.412(5)
C2 Fe1 2.058(4)
C2 H2A 0.9500
C3 C4 1.408(6)
C3 Fe1 2.018(4)
C3 H3A 0.9500
C4 C5 1.402(5)
C4 Fe1 2.022(4)
C4 H4A 0.9500
C5 Fe1 2.030(4)
C5 H5A 0.9500
C6 C10 1.421(5)
C6 C7 1.432(5)
C6 P2 1.826(3)
C6 Fe1 2.076(3)
C7 C8 1.416(5)
C7 Fe1 2.034(4)
C7 H7A 0.9500
C8 C9 1.419(5)
C8 Fe1 2.047(4)
C8 H8A 0.9500
C9 C10 1.425(5)
C9 Fe1 2.048(4)
C9 H9A 0.9500
C10 Fe1 2.036(4)
C10 H10A 0.9500
C11 C12 1.384(5)
C11 C16 1.411(5)
C11 P1 1.812(4)
C12 C13 1.384(5)
C12 H12A 0.9500
C13 C14 1.384(5)
C13 H13A 0.9500
C14 C15 1.390(6)
C14 H14A 0.9500
C15 C16 1.366(5)
C15 H15A 0.9500
C16 H16A 0.9500
C17 C22 1.396(4)
C17 C18 1.399(4)
C17 P2 1.815(3)
C18 C19 1.377(5)
C18 H18A 0.9500
C19 C20 1.383(5)
C19 H19A 0.9500
C20 C21 1.380(5)
C20 H20A 0.9500
C21 C22 1.377(5)
C21 H21A 0.9500
C22 H22A 0.9500
C23 N1 1.476(5)
C23 C24 1.494(6)
C23 H23A 0.9900
C23 H23B 0.9900
C24 N2 1.457(5)
C24 H24A 0.9900
C24 H24B 0.9900
C25 N1 1.453(5)
C25 H25A 0.9800
C25 H25B 0.9800
C25 H25C 0.9800
C26 N1 1.467(4)
C26 H26A 0.9800
C26 H26B 0.9800
C26 H26C 0.9800
C27 N2 1.464(5)
C27 H27A 0.9800
C27 H27B 0.9800
C27 H27C 0.9800
C28 N2 1.465(5)
C28 H28A 0.9800
C28 H28B 0.9800
C28 H28C 0.9800
C29 C30 1.466(6)
C29 N3 1.486(4)
C29 H29A 0.9900
C29 H29B 0.9900
C30 N4 1.491(5)
C30 H30A 0.9900
C30 H30B 0.9900
C31 N3 1.467(5)
C31 H31A 0.9800
C31 H31B 0.9800
C31 H31C 0.9800
C32 N3 1.461(5)
C32 H32A 0.9800
C32 H32B 0.9800
C32 H32C 0.9800
C33 N4 1.432(6)
C33 H33A 0.9800
C33 H33B 0.9800
C33 H33C 0.9800
C34 N4 1.461(6)
C34 H34A 0.9800
C34 H34B 0.9800
C34 H34C 0.9800
Li1 N2 2.129(7)
Li1 N1 2.203(7)
Li1 P1 2.571(6)
Li1 P2 2.608(6)
Li2 N3 2.133(6)
Li2 N4 2.139(6)
Li2 P2 2.579(5)
Li2 P1 2.591(6)

loop_
_platon_squeeze_void_nr
_platon_squeeze_void_average_x
_platon_squeeze_void_average_y
_platon_squeeze_void_average_z
_platon_squeeze_void_volume
_platon_squeeze_void_count_electrons
_platon_squeeze_void_content
1 0.000 0.000 0.500 205 52 ' '
2 0.317 0.317 0.083 7 0 ' '
3 0.683 0.683 0.917 7 0 ' '
